data_1575037
loop_
_publ_author_name
'Bisai, Milan Kumar'
'\/Losiewicz, Justyna'
'Nichol, Gary S.'
'Dominey, Andrew P.'
'Thomas, Stephen P.'
'Macgregor, Stuart A.'
'Ingleson, Michael J.'

_publ_section_title
;
 Ligand non-innocence and an unusual \s-bond metathesis step enables
 catalytic borylation using 9-borabicyclo-[3.3.1]-nonane
;
_journal_issue 21
_journal_name_full 'Chemical Science'
_journal_page_first 9255
_journal_page_last 9263
_journal_paper_doi 10.1039/D5SC02085A
_journal_volume 16
_journal_year 2025
_chemical_formula_moiety 'C37 H57 B N2 Zn, C6 H6'
_chemical_formula_sum 'C43 H63 B N2 Zn'
_chemical_formula_weight 690.17
_space_group_crystal_system monoclinic
_space_group_IT_number 14
_space_group_name_Hall '-P 2yn'
_space_group_name_H-M_alt 'P 1 21/n 1'
_symmetry_Int_Tables_number 14
_atom_sites_solution_primary iterative
_audit_creation_date 2023-03-20
_audit_creation_method
;
Olex2 1.5-beta
(compiled 2023.03.06 svn.rbb2c1857 for OlexSys, GUI svn.r6748)
;
_audit_update_record
;
2025-01-17 deposited with the CCDC.	2025-04-23 downloaded from the CCDC.
;
_cell_angle_alpha 90
_cell_angle_beta 107.123(2)
_cell_angle_gamma 90
_cell_formula_units_Z 4
_cell_length_a 12.7925(4)
_cell_length_b 24.0811(7)
_cell_length_c 13.5539(5)
_cell_measurement_reflns_used 9847
_cell_measurement_temperature 100.00
_cell_measurement_theta_max 32.16
_cell_measurement_theta_min 2.37
_cell_volume 3990.3(2)
_computing_cell_refinement 'SAINT V8.40B (Bruker, 2016)'
_computing_data_collection APEX4
_computing_data_reduction 'SAINT V8.40B (Bruker, 2016)'
_computing_molecular_graphics 'Olex2 1.5-beta (Dolomanov et al., 2009)'
_computing_publication_material 'Olex2 1.5-beta (Dolomanov et al., 2009)'
_computing_structure_refinement 'olex2.refine 1.5-beta (Bourhis et al., 2015)'
_computing_structure_solution 'SHELXT 2018/2 (Sheldrick, 2018)'
_diffrn_ambient_temperature 100.00
_diffrn_measured_fraction_theta_full 0.9990
_diffrn_measured_fraction_theta_max 0.9963
_diffrn_measurement_device_type 'Bruker D8 VENTURE'
_diffrn_measurement_method '\f and \w scans'
_diffrn_radiation_type 'Mo K\a'
_diffrn_radiation_wavelength 0.71073
_diffrn_reflns_av_R_equivalents 0.0479
_diffrn_reflns_av_unetI/netI 0.0252
_diffrn_reflns_Laue_measured_fraction_full 0.9990
_diffrn_reflns_Laue_measured_fraction_max 0.9963
_diffrn_reflns_limit_h_max 19
_diffrn_reflns_limit_h_min -19
_diffrn_reflns_limit_k_max 37
_diffrn_reflns_limit_k_min -36
_diffrn_reflns_limit_l_max 20
_diffrn_reflns_limit_l_min -20
_diffrn_reflns_number 242361
_diffrn_reflns_point_group_measured_fraction_full 0.9990
_diffrn_reflns_point_group_measured_fraction_max 0.9963
_diffrn_reflns_theta_full 25.2417
_diffrn_reflns_theta_max 33.19
_diffrn_reflns_theta_min 2.10
_diffrn_source_current 1.4
_diffrn_source_power 0.07
_diffrn_source_voltage 50.0
_diffrn_standards_number 0
_exptl_absorpt_coefficient_mu 0.646
_exptl_absorpt_correction_T_max 0.7465
_exptl_absorpt_correction_T_min 0.7204
_exptl_absorpt_correction_type multi-scan
_exptl_absorpt_process_details
;
SADABS-2016/2 (Bruker,2016/2) was used for absorption correction.
wR2(int) was 0.0600 before and 0.0496 after correction.
The Ratio of minimum to maximum transmission is 0.9650.
The \l/2 correction factor is Not present.
;
_exptl_crystal_colour colourless
_exptl_crystal_colour_primary colourless
_exptl_crystal_density_diffrn 1.149
_exptl_crystal_description block
_exptl_crystal_F_000 1482.038
_exptl_crystal_recrystallization_method 'The material was recrystallised from d6-benzene by slow evaporation'
_exptl_crystal_size_max 0.145
_exptl_crystal_size_mid 0.113
_exptl_crystal_size_min 0.094
_refine_diff_density_max 0.4086
_refine_diff_density_min -0.4803
_refine_diff_density_rms 0.0718
_refine_ls_d_res_high 0.6492
_refine_ls_d_res_low 9.6870
_refine_ls_goodness_of_fit_ref 1.0862
_refine_ls_hydrogen_treatment refall
_refine_ls_matrix_type full
_refine_ls_number_constraints 1
_refine_ls_number_parameters 1082
_refine_ls_number_reflns 15206
_refine_ls_number_restraints 93
_refine_ls_restrained_S_all 1.0827
_refine_ls_R_factor_all 0.0410
_refine_ls_R_factor_gt 0.0237
_refine_ls_shift/su_max 0.0007
_refine_ls_shift/su_mean 0.0000
_refine_ls_structure_factor_coef Fsqd
_refine_ls_weighting_details 'w=1/[\s^2^(Fo^2^)+(0.0000P)^2^+0.4221P] where P=(Fo^2^+2Fc^2^)/3'
_refine_ls_weighting_scheme calc
_refine_ls_wR_factor_gt 0.0297
_refine_ls_wR_factor_ref 0.0335
_reflns_Friedel_coverage 0.0
_reflns_limit_h_max 12
_reflns_limit_h_min -19
_reflns_limit_k_max 37
_reflns_limit_k_min 0
_reflns_limit_l_max 20
_reflns_limit_l_min -11
_reflns_number_gt 12154
_reflns_number_total 15206
_reflns_threshold_expression I>=2u(I)
_cod_data_source_file d5sc02085a3.cif
_cod_data_source_block 11
_cod_database_code 1575037
_olex2_refinement_description
;
1. Restrained distances
 C23-C27 \\sim C23-C27A
 with sigma of 0.02
 C27-C29 \\sim C27A-C29A
 with sigma of 0.02
 C23-C29 \\sim C23-C29A
 with sigma of 0.04
 C27-C28 \\sim C27A-C28A
 with sigma of 0.02
 C28-C29 \\sim C28A-C29A
 with sigma of 0.04
 C23-C28 \\sim C23-C28A
 with sigma of 0.04
2. Rigid body (RIGU) restrains
 C27, C28, C29
 with sigma for 1-2 distances of 0.004 and sigma for 1-3 distances of 0.004
 C27A, C28A, C29A
 with sigma for 1-2 distances of 0.004 and sigma for 1-3 distances of 0.004
 C29A, H29d, H29f, H29e
 with sigma for 1-2 distances of 0.001 and sigma for 1-3 distances of 0.001
 H29b, C29, H29c, H29d
 with sigma for 1-2 distances of 0.001 and sigma for 1-3 distances of 0.001
 C28, H28c, H28b, H28a
 with sigma for 1-2 distances of 0.004 and sigma for 1-3 distances of 0.004
 C28A, H28d, H28f, H28e
 with sigma for 1-2 distances of 0.004 and sigma for 1-3 distances of 0.004
3. Others
 Sof(C27A)=Sof(H27A)=Sof(C28A)=Sof(H28d)=Sof(H28e)=Sof(H28f)=Sof(C29A)=
 Sof(H29d)=Sof(H29e)=Sof(H29f)=1-FVAR(1)
 Sof(C27)=Sof(H27)=Sof(C28)=Sof(H28a)=Sof(H28b)=Sof(H28c)=Sof(C29)=Sof(H29a)=
 Sof(H29b)=Sof(H29c)=FVAR(1)
;
_olex2_diffrn_ambient_temperature_device 'Oxford Cryosystems Cryostream 800'
_olex2_exptl_crystal_mounting_method 'The crystal was mounted on a MITIGEN holder in Paratone oil'
_olex2_refine_details
;
Refinement using NoSpherA2, an implementation of
NOn-SPHERical Atom-form-factors in Olex2.
Please cite:
F. Kleemiss et al. Chem. Sci. DOI 10.1039/D0SC05526C - 2021
NoSpherA2 implementation of HAR makes use of
tailor-made aspherical atomic form factors calculated
on-the-fly from a Hirshfeld-partitioned electron density (ED) - not from
spherical-atom form factors.

The ED is calculated from a gaussian basis set single determinant SCF
wavefunction - either Hartree-Fock or DFT using selected funtionals
 - for a fragment of the crystal.
This fragment can be embedded in an electrostatic crystal field by employing cluster charges
or modelled using implicit solvation models, depending on the software used.
The following options were used:
   SOFTWARE:       ORCA 5.0
   PARTITIONING:   NoSpherA2
   INT ACCURACY:   Normal
   METHOD:         R2SCAN
   BASIS SET:      def2-TZVP
   CHARGE:         0
   MULTIPLICITY:   1
   DATE:           2023-03-17_15-45-28
;
_olex2_submission_original_sample_id MB-LZnH-HBBN
_olex2_submission_special_instructions 'No special instructions were received'

loop_
_space_group_symop_id
_space_group_symop_operation_xyz
1 x,y,z
2 -x+1/2,y+1/2,-z+1/2
3 -x,-y,-z
4 x-1/2,-y-1/2,z-1/2

loop_
_atom_site_label
_atom_site_type_symbol
_atom_site_fract_x
_atom_site_fract_y
_atom_site_fract_z
_atom_site_U_iso_or_equiv
_atom_site_adp_type
_atom_site_occupancy
_atom_site_refinement_flags_posn
_atom_site_refinement_flags_adp
_atom_site_refinement_flags_occupancy
_atom_site_disorder_group
Zn1 Zn 0.770572(6) 0.350586(3) 0.676681(5) 0.015036(17) Uani 1.000000 . . . .
N1 N 0.74172(4) 0.302388(18) 0.77906(4) 0.01527(9) Uani 1.000000 . . . .
N2 N 0.80879(4) 0.296457(19) 0.58788(4) 0.01628(9) Uani 1.000000 . . . .
C1 C 0.72607(7) 0.21147(3) 0.85324(6) 0.02511(13) Uani 1.000000 . . . .
C2 C 0.75122(5) 0.24762(2) 0.77244(4) 0.01678(11) Uani 1.000000 . . . .
C3 C 0.78315(5) 0.22028(2) 0.69437(5) 0.01873(12) Uani 1.000000 . . . .
C4 C 0.81094(5) 0.24255(2) 0.60947(5) 0.01743(11) Uani 1.000000 . . . .
C5 C 0.84653(7) 0.20184(3) 0.54119(6) 0.02676(14) Uani 1.000000 . . . .
C6 C 0.70878(5) 0.32662(2) 0.86186(4) 0.01594(11) Uani 1.000000 . . . .
C7 C 0.59659(5) 0.33416(2) 0.85026(5) 0.01844(11) Uani 1.000000 . . . .
C8 C 0.56656(6) 0.36136(3) 0.92873(5) 0.02556(14) Uani 1.000000 . . . .
C9 C 0.64478(6) 0.38074(3) 1.01618(5) 0.03021(15) Uani 1.000000 . . . .
C10 C 0.75488(6) 0.37268(3) 1.02671(5) 0.02833(14) Uani 1.000000 . . . .
C11 C 0.78906(5) 0.34554(2) 0.95046(4) 0.02113(12) Uani 1.000000 . . . .
C12 C 0.50900(5) 0.31409(3) 0.75499(5) 0.02148(12) Uani 1.000000 . . . .
C13 C 0.46327(7) 0.36204(3) 0.68102(6) 0.03237(16) Uani 1.000000 . . . .
C14 C 0.41600(6) 0.28400(4) 0.78227(7) 0.03388(16) Uani 1.000000 . . . .
C15 C 0.91019(6) 0.33706(3) 0.96530(5) 0.02790(14) Uani 1.000000 . . . .
C16 C 0.96174(8) 0.29939(4) 1.05780(8) 0.04142(19) Uani 1.000000 . . . .
C17 C 0.97182(9) 0.39206(4) 0.97756(10) 0.0513(2) Uani 1.000000 . . . .
C18 C 0.83680(5) 0.31672(2) 0.49964(4) 0.01637(11) Uani 1.000000 . . . .
C19 C 0.94637(5) 0.32922(2) 0.50793(5) 0.01966(12) Uani 1.000000 . . . .
C20 C 0.96980(6) 0.35374(3) 0.42349(5) 0.02641(13) Uani 1.000000 . . . .
C21 C 0.88755(6) 0.36498(3) 0.33329(6) 0.02980(15) Uani 1.000000 . . . .
C22 C 0.77988(6) 0.35227(3) 0.32605(5) 0.02779(13) Uani 1.000000 . . . .
C23 C 0.75219(5) 0.32844(3) 0.40881(5) 0.02106(12) Uani 1.000000 D . . .
C24 C 1.03801(5) 0.31740(3) 0.60546(5) 0.02608(14) Uani 1.000000 . . . .
C25 C 1.08465(8) 0.37085(4) 0.66165(8) 0.0439(2) Uani 1.000000 . . . .
C26 C 1.12893(7) 0.28265(5) 0.58388(8) 0.0437(2) Uani 1.000000 . . . .
C27 C 0.6342(5) 0.32208(16) 0.3994(5) 0.0207(6) Uani 0.539(6) D U P 1
H27 H 0.6243(16) 0.3295(9) 0.4778(16) 0.038(6) Uani 0.539(6) . . P 1
C27A C 0.6332(6) 0.3083(2) 0.4019(6) 0.0231(8) Uani 0.461(6) D U P 2
H27A H 0.6321(18) 0.2911(10) 0.474(2) 0.043(6) Uani 0.461(6) . . P 2
C28 C 0.55653(16) 0.36101(10) 0.3243(3) 0.0362(7) Uani 0.539(6) D U P 1
H28a H 0.5523(14) 0.3491(8) 0.2468(15) 0.056(5) Uani 0.539(6) . U P 1
H28b H 0.4747(16) 0.3576(8) 0.3285(16) 0.050(5) Uani 0.539(6) . U P 1
H28c H 0.5808(15) 0.4040(8) 0.3433(19) 0.054(5) Uani 0.539(6) . U P 1
C28A C 0.55723(17) 0.35893(11) 0.3806(4) 0.0426(9) Uani 0.461(6) D U P 2
H28d H 0.557(2) 0.3788(12) 0.300(3) 0.045(7) Uani 0.461(6) . U P 2
H28e H 0.4744(18) 0.3444(10) 0.3793(19) 0.052(6) Uani 0.461(6) . U P 2
H28f H 0.5867(16) 0.3905(10) 0.4406(19) 0.062(6) Uani 0.461(6) . U P 2
C29 C 0.59918(15) 0.26181(7) 0.3708(3) 0.0332(6) Uani 0.539(6) D U P 1
H29a H 0.510(3) 0.2619(13) 0.345(4) 0.16(2) Uani 0.539(6) . . P 1
H29b H 0.617(2) 0.2504(11) 0.2947(19) 0.085(11) Uani 0.539(6) . U P 1
H29c H 0.6412(15) 0.2324(8) 0.4292(14) 0.059(5) Uani 0.539(6) . U P 1
C29A C 0.59112(18) 0.26476(10) 0.3186(3) 0.0304(6) Uani 0.461(6) D U P 2
H29d H 0.512(3) 0.2487(15) 0.334(2) 0.035(3) Uani 0.461(6) . U P 2
H29e H 0.5892(14) 0.2815(7) 0.2447(14) 0.033(3) Uani 0.461(6) . U P 2
H29f H 0.6430(15) 0.2300(8) 0.3383(17) 0.034(3) Uani 0.461(6) . U P 2
C30 C 0.79270(6) 0.47459(3) 0.57081(5) 0.02419(13) Uani 1.000000 . . . .
C31 C 0.69022(7) 0.50683(3) 0.50896(6) 0.03171(15) Uani 1.000000 . . . .
C32 C 0.63269(7) 0.54185(3) 0.57288(6) 0.03381(16) Uani 1.000000 . . . .
C33 C 0.62309(6) 0.51374(3) 0.67155(6) 0.03098(15) Uani 1.000000 . . . .
C34 C 0.72702(5) 0.48349(2) 0.73580(5) 0.02290(13) Uani 1.000000 . . . .
C35 C 0.82368(6) 0.52304(3) 0.78314(6) 0.02897(14) Uani 1.000000 . . . .
C36 C 0.87544(6) 0.55058(3) 0.70625(6) 0.03114(15) Uani 1.000000 . . . .
C37 C 0.89134(6) 0.51203(3) 0.62162(6) 0.03012(15) Uani 1.000000 . . . .
B1 B 0.76297(6) 0.44066(3) 0.66090(5) 0.01898(13) Uani 1.000000 . . . .
C38 C 0.32369(8) 0.49605(3) 0.78334(8) 0.0465(2) Uani 1.000000 . . . .
C39 C 0.39060(8) 0.47799(4) 0.87641(9) 0.0533(2) Uani 1.000000 . . . .
C40 C 0.34744(9) 0.46458(4) 0.95480(8) 0.0592(3) Uani 1.000000 . . . .
C41 C 0.23554(10) 0.46946(4) 0.93993(8) 0.0547(2) Uani 1.000000 . . . .
C42 C 0.16794(7) 0.48744(4) 0.84561(7) 0.0451(2) Uani 1.000000 . . . .
C43 C 0.21258(8) 0.50047(3) 0.76765(7) 0.0427(2) Uani 1.000000 . . . .
H12 H 0.5476(6) 0.2846(3) 0.7154(6) 0.040(2) Uani 1.000000 . . . .
H3 H 0.7878(7) 0.1756(3) 0.7017(6) 0.037(2) Uani 1.000000 . . . .
H24 H 1.0038(6) 0.2935(4) 0.6563(6) 0.043(2) Uani 1.000000 . . . .
h1 H 0.6829(6) 0.4070(3) 0.6202(6) 0.031(2) Uani 1.000000 . . . .
h2 H 0.8485(6) 0.4128(3) 0.7141(6) 0.031(2) Uani 1.000000 . . . .
H15 H 0.9197(7) 0.3177(4) 0.8967(7) 0.056(3) Uani 1.000000 . . . .
H30 H 0.8171(7) 0.4472(3) 0.5150(6) 0.045(2) Uani 1.000000 . . . .
H8 H 0.4796(7) 0.3676(3) 0.9205(7) 0.045(2) Uani 1.000000 . . . .
H14a H 0.3667(7) 0.3139(4) 0.8103(7) 0.057(3) Uani 1.000000 . . . .
H35a H 0.8879(7) 0.4994(4) 0.8386(6) 0.050(2) Uani 1.000000 . . . .
H33a H 0.5974(8) 0.5451(3) 0.7192(7) 0.057(3) Uani 1.000000 . . . .
H35b H 0.7990(7) 0.5555(3) 0.8288(7) 0.052(3) Uani 1.000000 . . . .
H37a H 0.9626(7) 0.4850(4) 0.6569(7) 0.048(2) Uani 1.000000 . . . .
H34 H 0.7058(7) 0.4632(3) 0.7994(6) 0.042(2) Uani 1.000000 . . . .
H20 H 1.0546(7) 0.3642(4) 0.4289(7) 0.048(3) Uani 1.000000 . . . .
H13a H 0.4022(8) 0.3469(4) 0.6114(7) 0.060(3) Uani 1.000000 . . . .
H36a H 0.8258(7) 0.5865(3) 0.6704(7) 0.052(3) Uani 1.000000 . . . .
H10 H 0.8165(7) 0.3880(4) 1.0945(6) 0.050(3) Uani 1.000000 . . . .
H26a H 1.0968(8) 0.2473(4) 0.5373(8) 0.078(4) Uani 1.000000 . . . .
H1a H 0.6411(8) 0.2132(4) 0.8478(8) 0.071(3) Uani 1.000000 . . . .
H36b H 0.9555(7) 0.5679(4) 0.7507(7) 0.054(3) Uani 1.000000 . . . .
H21 H 0.9077(7) 0.3842(4) 0.2686(6) 0.052(3) Uani 1.000000 . . . .
H9 H 0.6209(8) 0.4026(4) 1.0762(6) 0.056(3) Uani 1.000000 . . . .
H33b H 0.5564(7) 0.4834(4) 0.6500(7) 0.053(3) Uani 1.000000 . . . .
H32a H 0.6749(7) 0.5820(3) 0.5932(7) 0.052(3) Uani 1.000000 . . . .
H14b H 0.4467(8) 0.2528(4) 0.8413(8) 0.070(3) Uani 1.000000 . . . .
H13b H 0.4230(8) 0.3925(4) 0.7171(7) 0.059(3) Uani 1.000000 . . . .
H22 H 0.7164(7) 0.3613(4) 0.2544(6) 0.055(3) Uani 1.000000 . . . .
H31a H 0.7102(8) 0.5345(4) 0.4523(7) 0.057(3) Uani 1.000000 . . . .
H14c H 0.3621(8) 0.2639(4) 0.7125(8) 0.063(3) Uani 1.000000 . . . .
H16a H 1.0474(8) 0.2917(4) 1.0644(8) 0.076(3) Uani 1.000000 . . . .
H37b H 0.9135(8) 0.5376(3) 0.5627(7) 0.057(3) Uani 1.000000 . . . .
H32b H 0.5502(7) 0.5526(4) 0.5233(7) 0.061(3) Uani 1.000000 . . . .
H1b H 0.7681(10) 0.2257(4) 0.9308(8) 0.074(4) Uani 1.000000 . . . .
H1c H 0.7474(9) 0.1694(4) 0.8465(8) 0.074(3) Uani 1.000000 . . . .
H26b H 1.1856(8) 0.2691(5) 0.6562(8) 0.073(4) Uani 1.000000 . . . .
H31b H 0.6311(7) 0.4761(4) 0.4651(7) 0.053(3) Uani 1.000000 . . . .
H25a H 1.1228(8) 0.3941(5) 0.6138(8) 0.079(4) Uani 1.000000 . . . .
H5a H 0.8257(10) 0.1610(4) 0.5537(9) 0.079(4) Uani 1.000000 . . . .
H13c H 0.5266(8) 0.3837(4) 0.6575(7) 0.066(3) Uani 1.000000 . . . .
H17a H 1.0568(9) 0.3850(5) 0.9838(9) 0.084(4) Uani 1.000000 . . . .
H25b H 1.0215(9) 0.3948(4) 0.6820(8) 0.076(4) Uani 1.000000 . . . .
H25c H 1.1494(8) 0.3619(4) 0.7325(8) 0.078(4) Uani 1.000000 . . . .
H26c H 1.1772(9) 0.3081(5) 0.5434(10) 0.090(4) Uani 1.000000 . . . .
H16b H 0.9231(9) 0.2595(4) 1.0476(9) 0.082(4) Uani 1.000000 . . . .
H43 H 0.1616(9) 0.5149(4) 0.6935(8) 0.086(4) Uani 1.000000 . . . .
H16c H 0.9567(10) 0.3185(5) 1.1317(8) 0.093(4) Uani 1.000000 . . . .
H5b H 0.8144(12) 0.2112(5) 0.4626(8) 0.097(5) Uani 1.000000 . . . .
H5c H 0.9328(9) 0.2032(5) 0.5547(11) 0.099(5) Uani 1.000000 . . . .
H17b H 0.9371(10) 0.4189(5) 0.9111(10) 0.099(5) Uani 1.000000 . . . .
H42 H 0.0801(8) 0.4912(5) 0.8320(9) 0.087(4) Uani 1.000000 . . . .
H39 H 0.4791(8) 0.4749(5) 0.8887(10) 0.099(4) Uani 1.000000 . . . .
H38 H 0.3600(10) 0.5071(5) 0.7219(9) 0.092(4) Uani 1.000000 . . . .
H17c H 0.9710(11) 0.4122(5) 1.0496(11) 0.099(5) Uani 1.000000 . . . .
H41 H 0.2002(11) 0.4620(5) 0.9997(9) 0.109(5) Uani 1.000000 . . . .
H40 H 0.3990(11) 0.4520(5) 1.0279(9) 0.117(5) Uani 1.000000 . . . .

loop_
_atom_site_aniso_label
_atom_site_aniso_U_11
_atom_site_aniso_U_22
_atom_site_aniso_U_33
_atom_site_aniso_U_12
_atom_site_aniso_U_13
_atom_site_aniso_U_23
Zn1 0.01945(3) 0.01101(3) 0.01654(3) -0.00012(3) 0.00825(2) 0.00004(3)
N1 0.0175(2) 0.0122(2) 0.0172(2) 0.00003(17) 0.00680(19) 0.00127(17)
N2 0.0180(2) 0.0145(2) 0.0177(2) -0.00010(18) 0.00741(19) -0.00211(18)
C1 0.0330(4) 0.0159(3) 0.0303(4) 0.0008(3) 0.0154(3) 0.0063(3)
C2 0.0179(3) 0.0124(2) 0.0208(3) -0.0002(2) 0.0068(2) 0.0016(2)
C3 0.0216(3) 0.0122(2) 0.0233(3) 0.0008(2) 0.0080(2) -0.0004(2)
C4 0.0185(3) 0.0140(2) 0.0200(3) 0.0005(2) 0.0059(2) -0.0027(2)
C5 0.0362(4) 0.0191(3) 0.0266(4) 0.0046(3) 0.0118(3) -0.0056(3)
C6 0.0185(3) 0.0147(2) 0.0149(3) 0.0008(2) 0.0054(2) 0.0011(2)
C7 0.0198(3) 0.0180(3) 0.0189(3) 0.0023(2) 0.0078(2) 0.0006(2)
C8 0.0299(4) 0.0266(3) 0.0234(3) 0.0076(3) 0.0128(3) -0.0002(2)
C9 0.0414(4) 0.0298(3) 0.0215(3) 0.0087(3) 0.0125(3) -0.0035(3)
C10 0.0373(4) 0.0284(3) 0.0167(3) 0.0030(3) 0.0039(3) -0.0043(2)
C11 0.0238(3) 0.0215(3) 0.0161(3) 0.0002(2) 0.0027(2) 0.0001(2)
C12 0.0171(3) 0.0235(3) 0.0240(3) 0.0000(2) 0.0063(2) 0.0005(2)
C13 0.0323(4) 0.0347(4) 0.0264(4) -0.0023(3) 0.0029(3) 0.0086(3)
C14 0.0225(4) 0.0404(4) 0.0380(5) -0.0058(3) 0.0077(3) 0.0095(4)
C15 0.0220(3) 0.0360(4) 0.0215(3) -0.0023(3) -0.0002(3) 0.0016(3)
C16 0.0311(4) 0.0440(5) 0.0423(5) 0.0072(4) 0.0001(4) 0.0139(4)
C17 0.0354(5) 0.0485(6) 0.0596(7) -0.0153(4) -0.0020(5) 0.0134(5)
C18 0.0157(3) 0.0171(3) 0.0169(3) -0.0013(2) 0.0057(2) -0.0033(2)
C19 0.0166(3) 0.0219(3) 0.0221(3) -0.0036(2) 0.0082(2) -0.0045(2)
C20 0.0278(3) 0.0266(3) 0.0296(3) -0.0075(3) 0.0159(3) -0.0037(3)
C21 0.0393(4) 0.0286(3) 0.0263(4) -0.0028(3) 0.0173(3) 0.0027(3)
C22 0.0328(4) 0.0328(3) 0.0184(3) 0.0029(3) 0.0085(3) 0.0017(3)
C23 0.0193(3) 0.0274(3) 0.0162(3) 0.0002(2) 0.0047(2) -0.0036(2)
C24 0.0157(3) 0.0363(4) 0.0258(3) -0.0005(3) 0.0054(3) -0.0096(3)
C25 0.0337(5) 0.0510(5) 0.0419(5) -0.0065(4) 0.0033(4) -0.0244(4)
C26 0.0222(4) 0.0660(6) 0.0385(5) 0.0123(4) 0.0022(4) -0.0210(4)
C27 0.0179(8) 0.0240(16) 0.0192(9) -0.0030(12) 0.0039(6) -0.0028(12)
H27 0.028(10) 0.068(16) 0.018(10) 0.003(12) 0.008(8) -0.022(12)
C27A 0.0188(10) 0.028(2) 0.0200(13) -0.0032(15) 0.0020(8) -0.0059(16)
H27A 0.025(12) 0.078(19) 0.029(14) -0.005(14) 0.012(10) -0.006(16)
C28 0.0231(8) 0.0299(9) 0.0471(17) 0.0013(6) -0.0027(9) 0.0039(9)
H28a 0.055(10) 0.049(10) 0.058(5) -0.004(5) 0.009(3) -0.002(3)
H28b 0.032(5) 0.049(10) 0.062(11) 0.001(3) 0.003(3) 0.005(6)
H28c 0.045(10) 0.035(5) 0.074(12) -0.002(3) 0.006(5) -0.001(3)
C28A 0.0236(9) 0.0416(12) 0.057(2) 0.0054(7) 0.0024(11) -0.0213(12)
H28d 0.045(14) 0.026(14) 0.062(6) 0.010(6) 0.012(4) -0.026(3)
H28e 0.027(6) 0.061(13) 0.061(12) 0.002(4) 0.001(4) -0.015(6)
H28f 0.041(10) 0.067(10) 0.075(8) -0.006(5) 0.014(4) -0.040(4)
C29 0.0256(8) 0.0281(8) 0.0411(16) -0.0080(6) 0.0025(9) 0.0026(8)
H29a 0.042(15) 0.04(2) 0.39(5) -0.021(16) 0.03(3) -0.01(2)
H29b 0.13(2) 0.076(16) 0.053(4) 0.063(8) 0.036(4) 0.025(3)
H29c 0.071(11) 0.059(8) 0.049(4) 0.028(4) 0.019(3) 0.018(3)
C29A 0.0245(9) 0.0279(9) 0.0344(16) -0.0045(7) 0.0018(10) -0.0100(9)
H29d 0.026(2) 0.032(6) 0.045(7) -0.0026(12) 0.0054(18) -0.004(3)
H29e 0.030(4) 0.028(6) 0.037(3) -0.005(2) 0.0036(17) -0.0097(18)
H29f 0.026(3) 0.030(3) 0.043(6) -0.0033(17) 0.005(2) -0.006(2)
C30 0.0314(3) 0.0180(3) 0.0246(3) -0.0028(3) 0.0103(3) 0.0030(2)
C31 0.0394(4) 0.0232(3) 0.0274(4) -0.0021(3) 0.0018(3) 0.0074(3)
C32 0.0319(4) 0.0193(3) 0.0433(4) 0.0040(3) 0.0004(3) 0.0059(3)
C33 0.0270(4) 0.0213(3) 0.0443(4) 0.0053(3) 0.0099(3) -0.0008(3)
C34 0.0277(3) 0.0159(3) 0.0263(3) 0.0013(2) 0.0099(3) -0.0009(2)
C35 0.0348(4) 0.0200(3) 0.0288(4) -0.0011(3) 0.0041(3) -0.0051(3)
C36 0.0314(4) 0.0177(3) 0.0410(4) -0.0064(3) 0.0054(3) -0.0010(3)
C37 0.0302(4) 0.0219(3) 0.0402(4) -0.0061(3) 0.0135(3) 0.0037(3)
B1 0.0226(3) 0.0123(3) 0.0228(4) -0.0006(2) 0.0077(3) 0.0010(2)
C38 0.0531(6) 0.0359(4) 0.0529(6) -0.0045(4) 0.0192(5) -0.0146(4)
C39 0.0364(5) 0.0339(4) 0.0804(7) 0.0052(4) 0.0029(5) -0.0057(4)
C40 0.0618(7) 0.0396(5) 0.0530(6) -0.0057(4) -0.0191(5) 0.0095(4)
C41 0.0699(7) 0.0497(5) 0.0441(6) -0.0192(5) 0.0162(5) -0.0041(4)
C42 0.0340(5) 0.0427(4) 0.0545(6) -0.0005(4) 0.0067(4) -0.0110(4)
C43 0.0478(5) 0.0323(4) 0.0383(5) 0.0023(4) -0.0024(4) -0.0037(3)
H12 0.030(5) 0.049(6) 0.042(6) 0.003(4) 0.012(4) -0.016(4)
H3 0.052(6) 0.020(4) 0.042(6) 0.004(4) 0.019(5) -0.002(4)
H24 0.031(5) 0.062(6) 0.029(5) 0.007(5) 0.000(4) 0.006(5)
h1 0.034(5) 0.017(4) 0.038(5) -0.001(4) 0.005(4) 0.001(4)
h2 0.025(5) 0.028(5) 0.038(5) 0.000(4) 0.008(4) 0.002(4)
H15 0.038(6) 0.094(8) 0.038(6) 0.004(5) 0.014(5) -0.010(6)
H30 0.064(7) 0.032(5) 0.044(6) -0.001(5) 0.024(5) -0.005(5)
H8 0.034(5) 0.054(6) 0.055(6) 0.020(5) 0.028(5) 0.003(5)
H14a 0.040(6) 0.075(8) 0.062(7) 0.003(6) 0.026(6) -0.007(6)
H35a 0.047(6) 0.055(6) 0.041(6) 0.001(5) -0.001(5) 0.002(5)
H33a 0.067(7) 0.038(6) 0.072(7) 0.023(5) 0.029(6) -0.009(5)
H35b 0.073(7) 0.037(5) 0.048(6) -0.001(5) 0.023(5) -0.024(5)
H37a 0.032(5) 0.046(6) 0.065(7) -0.002(5) 0.014(5) -0.001(5)
H34 0.061(6) 0.032(5) 0.041(6) 0.009(4) 0.030(5) 0.011(4)
H20 0.031(5) 0.061(7) 0.056(6) -0.020(5) 0.021(5) -0.000(5)
H13a 0.059(7) 0.066(7) 0.041(6) -0.002(6) -0.007(5) 0.004(5)
H36a 0.052(6) 0.025(5) 0.067(7) 0.006(5) 0.001(5) 0.005(5)
H10 0.051(6) 0.064(7) 0.028(5) 0.006(5) 0.001(5) -0.012(5)
H26a 0.057(7) 0.079(8) 0.078(8) 0.029(6) -0.013(6) -0.034(7)
H1a 0.041(7) 0.087(8) 0.096(9) 0.012(6) 0.037(6) 0.047(7)
H36b 0.046(6) 0.045(6) 0.062(7) -0.021(5) 0.000(5) -0.002(5)
H21 0.066(7) 0.061(7) 0.040(6) -0.007(5) 0.029(5) 0.011(5)
H9 0.082(8) 0.057(6) 0.037(6) 0.007(6) 0.032(5) -0.018(5)
H33b 0.040(6) 0.045(6) 0.070(7) -0.000(5) 0.008(5) 0.004(5)
H32a 0.049(6) 0.033(5) 0.068(7) -0.002(5) 0.008(5) 0.010(5)
H14b 0.052(7) 0.074(8) 0.079(8) -0.018(6) 0.009(6) 0.038(7)
H13b 0.060(7) 0.055(7) 0.058(7) 0.024(6) 0.010(6) 0.012(6)
H22 0.053(6) 0.078(7) 0.029(5) 0.014(6) 0.003(5) 0.009(5)
H31a 0.083(8) 0.041(6) 0.048(6) -0.003(5) 0.019(6) 0.021(5)
H14c 0.045(7) 0.081(8) 0.056(7) -0.011(6) 0.004(6) 0.000(6)
H16a 0.037(7) 0.090(9) 0.091(9) 0.018(6) 0.003(6) 0.013(7)
H37b 0.075(7) 0.034(6) 0.069(7) -0.019(5) 0.033(6) 0.010(5)
H32b 0.041(6) 0.054(6) 0.070(7) 0.017(5) -0.012(5) 0.017(5)
H1b 0.121(11) 0.063(8) 0.039(7) -0.032(7) 0.023(7) 0.010(6)
H1c 0.127(10) 0.025(5) 0.093(9) 0.011(6) 0.070(8) 0.016(5)
H26b 0.036(6) 0.132(10) 0.044(7) 0.031(6) -0.001(5) -0.009(7)
H31b 0.055(7) 0.046(6) 0.048(6) -0.006(5) -0.001(5) -0.003(5)
H25a 0.053(7) 0.129(11) 0.054(7) -0.057(7) 0.014(6) -0.023(7)
H5a 0.140(11) 0.023(6) 0.107(9) -0.020(6) 0.088(8) -0.018(6)
H13c 0.067(8) 0.068(7) 0.060(7) -0.023(6) 0.013(6) 0.032(6)
H17a 0.054(8) 0.095(10) 0.098(10) -0.020(7) 0.012(7) 0.018(8)
H25b 0.077(8) 0.060(7) 0.083(9) 0.021(6) 0.009(7) -0.034(6)
H25c 0.052(7) 0.096(9) 0.065(8) -0.001(6) -0.017(6) -0.038(7)
H26c 0.045(8) 0.139(12) 0.101(11) -0.003(8) 0.045(8) -0.031(9)
H16b 0.065(8) 0.052(7) 0.113(11) 0.017(6) 0.002(7) 0.018(7)
H43 0.102(10) 0.070(8) 0.057(8) 0.004(7) -0.019(7) 0.002(6)
H16c 0.107(11) 0.131(12) 0.037(7) 0.037(9) 0.014(7) 0.008(7)
H5b 0.166(14) 0.070(8) 0.042(7) 0.054(8) 0.011(8) -0.013(6)
H5c 0.048(7) 0.108(10) 0.152(13) -0.003(7) 0.045(8) -0.078(9)
H17b 0.083(10) 0.081(9) 0.114(11) -0.025(7) -0.002(8) 0.057(8)
H42 0.035(7) 0.101(10) 0.122(11) 0.000(6) 0.016(7) -0.022(8)
H39 0.032(7) 0.090(9) 0.157(13) 0.009(6) 0.000(7) -0.004(8)
H38 0.120(11) 0.095(10) 0.090(9) -0.032(8) 0.074(9) -0.017(7)
H17c 0.099(11) 0.088(10) 0.099(11) -0.038(8) 0.014(9) -0.031(9)
H41 0.144(13) 0.125(11) 0.079(9) -0.065(9) 0.063(9) -0.038(8)
H40 0.140(12) 0.078(9) 0.073(9) -0.024(8) -0.062(8) 0.026(7)

loop_
_atom_type_symbol
_atom_type_scat_dispersion_real
_atom_type_scat_dispersion_imag
_atom_type_scat_source
_atom_type_scat_dispersion_source
B 0.00141 0.00067 'NoSpherA2: Chem.Sci. 2021, DOI:10.1039/D0SC05526C' 'Henke, Gullikson and Davis, At. Data and Nucl. Data Tables, 1993, 54, 2'
C 0.00347 0.00161 'NoSpherA2: Chem.Sci. 2021, DOI:10.1039/D0SC05526C' 'Henke, Gullikson and Davis, At. Data and Nucl. Data Tables, 1993, 54, 2'
H 0.00000 0.00000 'NoSpherA2: Chem.Sci. 2021, DOI:10.1039/D0SC05526C' 'Henke, Gullikson and Davis, At. Data and Nucl. Data Tables, 1993, 54, 2'
N 0.00653 0.00323 'NoSpherA2: Chem.Sci. 2021, DOI:10.1039/D0SC05526C' 'Henke, Gullikson and Davis, At. Data and Nucl. Data Tables, 1993, 54, 2'
Zn 0.31207 1.46666 'NoSpherA2: Chem.Sci. 2021, DOI:10.1039/D0SC05526C' 'Henke, Gullikson and Davis, At. Data and Nucl. Data Tables, 1993, 54, 2'

loop_
_geom_angle_atom_site_label_1
_geom_angle_atom_site_label_2
_geom_angle_atom_site_label_3
_geom_angle
_geom_angle_site_symmetry_1
_geom_angle_site_symmetry_3
_geom_angle_publ_flag
N2 Zn1 N1 100.341(19) . . ?
h1 Zn1 N1 122.5(2) . . ?
h1 Zn1 N2 119.3(2) . . ?
h2 Zn1 N1 120.6(2) . . ?
h2 Zn1 N2 121.3(2) . . ?
h2 Zn1 h1 73.3(3) . . ?
C2 N1 Zn1 120.55(4) . . ?
C6 N1 Zn1 118.77(3) . . ?
C6 N1 C2 120.67(5) . . ?
C4 N2 Zn1 120.96(4) . . ?
C18 N2 Zn1 117.51(3) . . ?
C18 N2 C4 121.52(5) . . ?
H1a C1 C2 111.0(5) . . ?
H1b C1 C2 111.8(5) . . ?
H1b C1 H1a 105.0(8) . . ?
H1c C1 C2 112.0(5) . . ?
H1c C1 H1a 108.3(8) . . ?
H1c C1 H1b 108.5(8) . . ?
C1 C2 N1 118.74(5) . . ?
C3 C2 N1 124.61(5) . . ?
C3 C2 C1 116.65(5) . . ?
C4 C3 C2 129.56(5) . . ?
H3 C3 C2 114.7(4) . . ?
H3 C3 C4 115.8(4) . . ?
C3 C4 N2 123.95(5) . . ?
C5 C4 N2 119.37(5) . . ?
C5 C4 C3 116.68(5) . . ?
H5a C5 C4 112.0(5) . . ?
H5b C5 C4 112.7(6) . . ?
H5b C5 H5a 108.9(9) . . ?
H5c C5 C4 111.0(6) . . ?
H5c C5 H5a 107.5(9) . . ?
H5c C5 H5b 104.2(10) . . ?
C7 C6 N1 119.31(5) . . ?
C11 C6 N1 119.42(5) . . ?
C11 C6 C7 121.15(5) . . ?
C8 C7 C6 118.38(6) . . ?
C12 C7 C6 121.77(5) . . ?
C12 C7 C8 119.85(6) . . ?
C9 C8 C7 121.18(6) . . ?
H8 C8 C7 119.1(5) . . ?
H8 C8 C9 119.7(5) . . ?
C10 C9 C8 119.73(6) . . ?
H9 C9 C8 120.8(5) . . ?
H9 C9 C10 119.5(5) . . ?
C11 C10 C9 121.26(6) . . ?
H10 C10 C9 120.2(5) . . ?
H10 C10 C11 118.5(5) . . ?
C10 C11 C6 118.31(6) . . ?
C15 C11 C6 122.02(5) . . ?
C15 C11 C10 119.67(6) . . ?
C13 C12 C7 111.20(5) . . ?
C14 C12 C7 112.17(6) . . ?
C14 C12 C13 109.99(6) . . ?
H12 C12 C7 107.3(4) . . ?
H12 C12 C13 108.1(4) . . ?
H12 C12 C14 107.9(4) . . ?
H13a C13 C12 110.6(5) . . ?
H13b C13 C12 110.7(5) . . ?
H13b C13 H13a 107.4(7) . . ?
H13c C13 C12 112.3(5) . . ?
H13c C13 H13a 108.2(7) . . ?
H13c C13 H13b 107.5(7) . . ?
H14a C14 C12 109.9(5) . . ?
H14b C14 C12 111.6(5) . . ?
H14b C14 H14a 108.7(7) . . ?
H14c C14 C12 109.6(5) . . ?
H14c C14 H14a 107.9(7) . . ?
H14c C14 H14b 109.1(7) . . ?
C16 C15 C11 111.44(6) . . ?
C17 C15 C11 111.88(7) . . ?
C17 C15 C16 109.95(7) . . ?
H15 C15 C11 108.3(5) . . ?
H15 C15 C16 108.6(5) . . ?
H15 C15 C17 106.5(5) . . ?
H16a C16 C15 110.4(6) . . ?
H16b C16 C15 110.8(6) . . ?
H16b C16 H16a 105.9(8) . . ?
H16c C16 C15 111.3(6) . . ?
H16c C16 H16a 108.5(8) . . ?
H16c C16 H16b 109.8(9) . . ?
H17a C17 C15 110.4(6) . . ?
H17b C17 C15 110.6(6) . . ?
H17b C17 H17a 108.3(8) . . ?
H17c C17 C15 110.0(7) . . ?
H17c C17 H17a 105.9(9) . . ?
H17c C17 H17b 111.5(10) . . ?
C19 C18 N2 119.69(5) . . ?
C23 C18 N2 118.80(5) . . ?
C23 C18 C19 121.26(5) . . ?
C20 C19 C18 118.34(6) . . ?
C24 C19 C18 121.84(6) . . ?
C24 C19 C20 119.83(6) . . ?
C21 C20 C19 121.03(6) . . ?
H20 C20 C19 119.3(5) . . ?
H20 C20 C21 119.7(5) . . ?
C22 C21 C20 120.03(6) . . ?
H21 C21 C20 119.8(5) . . ?
H21 C21 C22 120.2(5) . . ?
C23 C22 C21 121.07(6) . . ?
H22 C22 C21 118.9(5) . . ?
H22 C22 C23 120.0(5) . . ?
C22 C23 C18 118.27(6) . . ?
C27 C23 C18 123.7(2) . . ?
C27 C23 C22 117.8(2) . . ?
C27A C23 C18 118.1(3) . . ?
C27A C23 C22 123.3(3) . . ?
C27A C23 C27 12.1(3) . . ?
C25 C24 C19 111.47(7) . . ?
C26 C24 C19 111.90(6) . . ?
C26 C24 C25 110.46(7) . . ?
H24 C24 C19 107.5(4) . . ?
H24 C24 C25 107.6(4) . . ?
H24 C24 C26 107.7(4) . . ?
H25a C25 C24 108.6(6) . . ?
H25b C25 C24 111.2(5) . . ?
H25b C25 H25a 112.2(9) . . ?
H25c C25 C24 110.9(6) . . ?
H25c C25 H25a 105.8(8) . . ?
H25c C25 H25b 108.0(8) . . ?
H26a C26 C24 111.6(5) . . ?
H26b C26 C24 109.6(5) . . ?
H26b C26 H26a 109.4(8) . . ?
H26c C26 C24 110.8(6) . . ?
H26c C26 H26a 108.5(8) . . ?
H26c C26 H26b 106.8(8) . . ?
H27 C27 C23 107.4(11) . . ?
C28 C27 C23 116.2(3) . . ?
C28 C27 H27 107.7(11) . . ?
C29 C27 C23 109.5(3) . . ?
C29 C27 H27 106.5(12) . . ?
C29 C27 C28 109.2(4) . . ?
H27A C27A C23 109.8(13) . . ?
C28A C27A C23 108.3(3) . . ?
C28A C27A H27A 107.5(15) . . ?
C29A C27A C23 112.5(5) . . ?
C29A C27A H27A 108.6(14) . . ?
C29A C27A C28A 110.0(4) . . ?
H28a C28 C27 109.0(10) . . ?
H28b C28 C27 112.0(11) . . ?
H28b C28 H28a 105.3(14) . . ?
H28c C28 C27 110.0(11) . . ?
H28c C28 H28a 114.5(16) . . ?
H28c C28 H28b 106.1(15) . . ?
H28d C28A C27A 109.0(14) . . ?
H28e C28A C27A 107.5(13) . . ?
H28e C28A H28d 111.3(19) . . ?
H28f C28A C27A 110.6(13) . . ?
H28f C28A H28d 108.0(18) . . ?
H28f C28A H28e 110.4(16) . . ?
H29a C29 C27 106.1(17) . . ?
H29b C29 C27 109.4(14) . . ?
H29b C29 H29a 100(3) . . ?
H29c C29 C27 112.9(11) . . ?
H29c C29 H29a 119(2) . . ?
H29c C29 H29b 108.2(14) . . ?
H29d C29A C27A 103.6(16) . . ?
H29e C29A C27A 110.0(9) . . ?
H29e C29A H29d 120.6(19) . . ?
H29f C29A C27A 107.5(12) . . ?
H29f C29A H29d 102(2) . . ?
H29f C29A H29e 112.0(16) . . ?
C37 C30 C31 113.73(6) . . ?
B1 C30 C31 108.42(6) . . ?
B1 C30 C37 107.73(6) . . ?
H30 C30 C31 107.0(4) . . ?
H30 C30 C37 107.0(4) . . ?
H30 C30 B1 113.1(4) . . ?
C32 C31 C30 116.09(6) . . ?
H31a C31 C30 110.4(5) . . ?
H31a C31 C32 107.9(5) . . ?
H31b C31 C30 107.1(5) . . ?
H31b C31 C32 107.8(5) . . ?
H31b C31 H31a 107.2(6) . . ?
C33 C32 C31 114.96(6) . . ?
H32a C32 C31 109.9(5) . . ?
H32a C32 C33 109.2(5) . . ?
H32b C32 C31 108.4(5) . . ?
H32b C32 C33 109.1(5) . . ?
H32b C32 H32a 104.9(6) . . ?
C34 C33 C32 115.06(6) . . ?
H33a C33 C32 108.7(5) . . ?
H33a C33 C34 110.4(5) . . ?
H33b C33 C32 108.5(5) . . ?
H33b C33 C34 108.1(4) . . ?
H33b C33 H33a 105.6(7) . . ?
C35 C34 C33 113.31(5) . . ?
B1 C34 C33 107.84(5) . . ?
B1 C34 C35 108.39(5) . . ?
H34 C34 C33 106.5(4) . . ?
H34 C34 C35 107.6(4) . . ?
H34 C34 B1 113.3(4) . . ?
C36 C35 C34 115.86(6) . . ?
H35a C35 C34 108.2(5) . . ?
H35a C35 C36 107.6(5) . . ?
H35b C35 C34 110.2(5) . . ?
H35b C35 C36 109.1(5) . . ?
H35b C35 H35a 105.3(6) . . ?
C37 C36 C35 115.04(6) . . ?
H36a C36 C35 109.3(5) . . ?
H36a C36 C37 109.4(5) . . ?
H36b C36 C35 107.9(5) . . ?
H36b C36 C37 109.3(5) . . ?
H36b C36 H36a 105.4(6) . . ?
C36 C37 C30 114.66(6) . . ?
H37a C37 C30 108.1(4) . . ?
H37a C37 C36 107.8(5) . . ?
H37b C37 C30 110.7(5) . . ?
H37b C37 C36 108.6(5) . . ?
H37b C37 H37a 106.5(6) . . ?
C34 B1 C30 109.26(5) . . ?
h1 B1 C30 109.2(3) . . ?
h1 B1 C34 109.4(3) . . ?
h2 B1 C30 109.6(3) . . ?
h2 B1 C34 109.3(3) . . ?
h2 B1 h1 110.0(4) . . ?
C43 C38 C39 120.21(10) . . ?
H38 C38 C39 119.1(7) . . ?
H38 C38 C43 120.7(7) . . ?
C40 C39 C38 120.18(9) . . ?
H39 C39 C38 119.9(7) . . ?
H39 C39 C40 120.0(7) . . ?
C41 C40 C39 119.97(9) . . ?
H40 C40 C39 120.6(8) . . ?
H40 C40 C41 119.4(8) . . ?
C42 C41 C40 119.77(10) . . ?
H41 C41 C40 122.1(8) . . ?
H41 C41 C42 118.1(8) . . ?
C43 C42 C41 119.48(9) . . ?
H42 C42 C41 121.0(7) . . ?
H42 C42 C43 119.5(7) . . ?
C42 C43 C38 120.39(9) . . ?
H43 C43 C38 118.7(7) . . ?
H43 C43 C42 120.9(7) . . ?
B1 h1 Zn1 88.6(4) . . ?
B1 h2 Zn1 88.1(4) . . ?

loop_
_geom_bond_atom_site_label_1
_geom_bond_atom_site_label_2
_geom_bond_distance
_geom_bond_site_symmetry_2
_geom_bond_publ_flag
Zn1 N1 1.9262(5) . ?
Zn1 N2 1.9321(5) . ?
Zn1 h1 1.784(7) . ?
Zn1 h2 1.788(7) . ?
N1 C2 1.3300(7) . ?
N1 C6 1.4339(7) . ?
N2 C4 1.3293(7) . ?
N2 C18 1.4317(7) . ?
C1 C2 1.5060(8) . ?
C1 H1a 1.068(9) . ?
C1 H1b 1.085(10) . ?
C1 H1c 1.059(9) . ?
C2 C3 1.4051(8) . ?
C3 C4 1.4068(8) . ?
C3 H3 1.081(7) . ?
C4 C5 1.5076(8) . ?
C5 H5a 1.046(9) . ?
C5 H5b 1.048(11) . ?
C5 H5c 1.065(11) . ?
C6 C7 1.4088(8) . ?
C6 C11 1.4065(8) . ?
C7 C8 1.3960(8) . ?
C7 C12 1.5180(8) . ?
C8 C9 1.3877(10) . ?
C8 H8 1.095(8) . ?
C9 C10 1.3869(10) . ?
C9 H9 1.087(8) . ?
C10 C11 1.3973(9) . ?
C10 H10 1.083(8) . ?
C11 C15 1.5165(9) . ?
C12 C13 1.5282(9) . ?
C12 C14 1.5285(9) . ?
C12 H12 1.092(7) . ?
C13 H13a 1.095(9) . ?
C13 H13b 1.092(10) . ?
C13 H13c 1.086(9) . ?
C14 H14a 1.096(9) . ?
C14 H14b 1.083(10) . ?
C14 H14c 1.104(10) . ?
C15 C16 1.5305(10) . ?
C15 C17 1.5252(11) . ?
C15 H15 1.080(8) . ?
C16 H16a 1.089(10) . ?
C16 H16b 1.071(11) . ?
C16 H16c 1.122(11) . ?
C17 H17a 1.079(11) . ?
C17 H17b 1.092(11) . ?
C17 H17c 1.093(13) . ?
C18 C19 1.4053(8) . ?
C18 C23 1.4079(8) . ?
C19 C20 1.3965(9) . ?
C19 C24 1.5134(9) . ?
C20 C21 1.3847(10) . ?
C20 H20 1.095(8) . ?
C21 C22 1.3859(10) . ?
C21 H21 1.087(8) . ?
C22 C23 1.3953(9) . ?
C22 H22 1.089(8) . ?
C23 C27 1.485(6) . ?
C23 C27A 1.574(7) . ?
C24 C25 1.5248(10) . ?
C24 C26 1.5293(10) . ?
C24 H24 1.083(8) . ?
C25 H25a 1.077(10) . ?
C25 H25b 1.092(10) . ?
C25 H25c 1.089(10) . ?
C26 H26a 1.069(10) . ?
C26 H26b 1.084(10) . ?
C26 H26c 1.121(12) . ?
C27 H27 1.12(2) . ?
C27 C28 1.520(5) . ?
C27 C29 1.535(4) . ?
C27A H27A 1.07(3) . ?
C27A C28A 1.534(6) . ?
C27A C29A 1.518(6) . ?
C28 H28a 1.07(2) . ?
C28 H28b 1.07(2) . ?
C28 H28c 1.089(19) . ?
C28A H28d 1.19(3) . ?
C28A H28e 1.11(2) . ?
C28A H28f 1.096(19) . ?
C29 H29a 1.09(4) . ?
C29 H29b 1.15(2) . ?
C29 H29c 1.080(17) . ?
C29A H29d 1.16(4) . ?
C29A H29e 1.07(2) . ?
C29A H29f 1.05(2) . ?
C30 C31 1.5418(10) . ?
C30 C37 1.5386(9) . ?
C30 B1 1.6053(9) . ?
C30 H30 1.115(8) . ?
C31 C32 1.5422(11) . ?
C31 H31a 1.102(8) . ?
C31 H31b 1.100(8) . ?
C32 C33 1.5358(11) . ?
C32 H32a 1.102(8) . ?
C32 H32b 1.102(8) . ?
C33 C34 1.5410(9) . ?
C33 H33a 1.105(8) . ?
C33 H33b 1.095(9) . ?
C34 C35 1.5429(9) . ?
C34 B1 1.6065(9) . ?
C34 H34 1.092(7) . ?
C35 C36 1.5397(10) . ?
C35 H35a 1.095(8) . ?
C35 H35b 1.099(8) . ?
C36 C37 1.5350(10) . ?
C36 H36a 1.098(8) . ?
C36 H36b 1.106(8) . ?
C37 H37a 1.108(8) . ?
C37 H37b 1.110(8) . ?
B1 h1 1.296(7) . ?
B1 h2 1.305(7) . ?
C38 C39 1.3701(14) . ?
C38 C43 1.3780(13) . ?
C38 H38 1.099(10) . ?
C39 C40 1.3724(15) . ?
C39 H39 1.097(10) . ?
C40 C41 1.3906(15) . ?
C40 H40 1.060(10) . ?
C41 C42 1.3852(13) . ?
C41 H41 1.053(11) . ?
C42 C43 1.3771(13) . ?
C42 H42 1.087(10) . ?
C43 H43 1.082(10) . ?

loop_
_geom_torsion_atom_site_label_1
_geom_torsion_atom_site_label_2
_geom_torsion_atom_site_label_3
_geom_torsion_atom_site_label_4
_geom_torsion
_geom_torsion_site_symmetry_1
_geom_torsion_site_symmetry_2
_geom_torsion_site_symmetry_3
_geom_torsion_site_symmetry_4
_geom_torsion_publ_flag
Zn1 N1 C2 C1 -179.01(5) . . . . ?
Zn1 N1 C2 C3 0.79(5) . . . . ?
Zn1 N1 C6 C7 90.85(4) . . . . ?
Zn1 N1 C6 C11 -85.26(4) . . . . ?
Zn1 N2 C4 C3 2.06(5) . . . . ?
Zn1 N2 C4 C5 -177.01(5) . . . . ?
Zn1 N2 C18 C19 90.47(4) . . . . ?
Zn1 N2 C18 C23 -83.83(4) . . . . ?
Zn1 h1 B1 C30 119.3(2) . . . . ?
Zn1 h1 B1 C34 -121.1(2) . . . . ?
Zn1 h1 B1 h2 -1.0(5) . . . . ?
Zn1 h2 B1 C30 -119.13(19) . . . . ?
Zn1 h2 B1 C34 121.19(19) . . . . ?
Zn1 h2 B1 h1 1.0(5) . . . . ?
N1 C2 C3 C4 -0.11(8) . . . . ?
N1 C6 C7 C8 -175.55(5) . . . . ?
N1 C6 C7 C12 3.82(6) . . . . ?
N1 C6 C11 C10 175.36(5) . . . . ?
N1 C6 C11 C15 -4.96(6) . . . . ?
N2 C4 C3 C2 -1.54(8) . . . . ?
N2 C18 C19 C20 -174.13(5) . . . . ?
N2 C18 C19 C24 5.20(6) . . . . ?
N2 C18 C23 C22 175.03(5) . . . . ?
N2 C18 C23 C27 1.3(2) . . . . ?
N2 C18 C23 C27A -11.3(2) . . . . ?
C1 C2 C3 C4 179.69(5) . . . . ?
C2 C3 C4 C5 177.55(7) . . . . ?
C6 C7 C8 C9 0.13(7) . . . . ?
C6 C7 C12 C13 -101.71(6) . . . . ?
C6 C7 C12 C14 134.65(6) . . . . ?
C6 C11 C10 C9 0.25(7) . . . . ?
C6 C11 C15 C16 -115.82(7) . . . . ?
C6 C11 C15 C17 120.62(8) . . . . ?
C7 C8 C9 C10 -0.54(7) . . . . ?
C8 C9 C10 C11 0.35(8) . . . . ?
C9 C10 C11 C15 -179.44(6) . . . . ?
C10 C11 C15 C16 63.85(7) . . . . ?
C10 C11 C15 C17 -59.70(8) . . . . ?
C18 C19 C20 C21 -0.70(7) . . . . ?
C18 C19 C24 C25 -109.35(7) . . . . ?
C18 C19 C24 C26 126.38(7) . . . . ?
C18 C23 C22 C21 -1.03(7) . . . . ?
C18 C23 C27 C28 150.2(3) . . . . ?
C18 C23 C27 C29 -85.5(3) . . . . ?
C18 C23 C27A C28A 123.1(4) . . . . ?
C18 C23 C27A C29A -115.0(3) . . . . ?
C19 C20 C21 C22 0.50(8) . . . . ?
C20 C21 C22 C23 0.39(8) . . . . ?
C21 C22 C23 C27 173.1(2) . . . . ?
C21 C22 C23 C27A -174.4(2) . . . . ?
C22 C23 C27 C28 -23.56(18) . . . . ?
C22 C23 C27 C29 100.7(3) . . . . ?
C22 C23 C27A C28A -63.5(2) . . . . ?
C22 C23 C27A C29A 58.3(3) . . . . ?
C30 C31 C32 C33 -41.72(7) . . . . ?
C30 C37 C36 C35 44.69(7) . . . . ?
C30 B1 C34 C33 62.62(6) . . . . ?
C30 B1 C34 C35 -60.41(6) . . . . ?
C31 C32 C33 C34 43.61(7) . . . . ?
C32 C33 C34 C35 66.08(7) . . . . ?
C32 C33 C34 B1 -53.89(7) . . . . ?
C33 C34 C35 C36 -69.66(6) . . . . ?
C33 C34 B1 h1 -57.0(3) . . . . ?
C33 C34 B1 h2 -177.5(3) . . . . ?
C34 C35 C36 C37 -42.37(7) . . . . ?
C38 C39 C40 C41 -0.19(10) . . . . ?
C38 C43 C42 C41 -0.42(10) . . . . ?
C39 C40 C41 C42 0.52(11) . . . . ?
C40 C41 C42 C43 -0.21(11) . . . . ?

loop_
_restr_equal_distance_atom_site_label_1
_restr_equal_distance_atom_site_label_2
_restr_equal_distance_site_symmetry_2
_restr_equal_distance_class_id
C23 C27 1 1
C23 C27A 1 1
C23 C28 1 6
C23 C28A 1 6
C23 C29 1 3
C23 C29A 1 3
C27 C28 1 4
C27 C29 1 2
C27A C28A 1 4
C27A C29A 1 2
C28 C29 1 5
C28A C29A 1 5

loop_
_restr_equal_distance_class_class_id
_restr_equal_distance_class_target_weight_param
_restr_equal_distance_class_average
_restr_equal_distance_class_esd
_restr_equal_distance_class_diff_max
1 0.0200 1.5293 0.0448 0.0448
2 0.0200 1.5264 0.0085 0.0085
3 0.0400 2.5181 0.0527 0.0527
4 0.0200 1.5266 0.0070 0.0070
5 0.0400 2.4951 0.0051 0.0051
6 0.0400 2.5345 0.0158 0.0158

loop_
_restr_rigu_atom_site_label_1
_restr_rigu_atom_site_label_2
_restr_rigu_target_weight_param
_restr_rigu_u13_diff
_restr_rigu_u23_diff
_restr_rigu_u33_diff
C27 C28 0.004000 -0.008787 0.001559 -0.000548
C27 C29 0.004000 -0.005373 0.008675 -0.004271
C27A C28A 0.004000 -0.015767 -0.000835 -0.002128
C27A C29A 0.004000 0.001518 0.007204 -0.002393
C28 H28a 0.004000 0.002324 -0.000668 -0.006053
C28 H28b 0.004000 -0.000612 0.000985 -0.007129
C28 H28c 0.004000 -0.002355 -0.000004 -0.004126
C28 C29 0.004000 -0.009727 -0.003750 -0.001687
H28a H28b 0.004000 -0.007013 -0.013407 0.003329
H28a H28c 0.004000 -0.005333 0.014186 -0.000661
H28b H28c 0.004000 -0.014431 -0.002690 0.000419
C28A H28d 0.004000 -0.000728 -0.002515 -0.003986
C28A H28e 0.004000 -0.000158 -0.000299 -0.003248
C28A H28f 0.004000 -0.000212 -0.002865 -0.003052
C28A C29A 0.004000 -0.008766 0.007521 0.001248
H28d H28e 0.004000 -0.006100 -0.004555 0.004621
H28d H28f 0.004000 -0.004516 0.007218 -0.009225
H28e H28f 0.004000 -0.012048 -0.003485 0.000480
C29 H29b 0.001000 -0.000138 0.000186 -0.000705
C29 H29c 0.001000 -0.000174 -0.000177 -0.000353
H29b H29c 0.001000 0.001630 -0.000113 -0.000812
C29A H29d 0.001000 -0.000164 0.000836 -0.000623
C29A H29e 0.001000 -0.000234 -0.000929 -0.001252
C29A H29f 0.001000 -0.000415 0.000261 -0.000641
H29d H29e 0.001000 -0.000792 0.003923 -0.000245
H29d H29f 0.001000 0.000223 0.000895 0.000212
H29e H29f 0.001000 0.002747 -0.000777 0.000200
